data_4347765
loop_
_publ_author_name
'Liu, Chao'
'Gao, Chao-Ying'
'Yang, Weiting'
'Chen, Fang-Yuan'
'Pan, Qing-Jiang'
'Li, Jiyang'
'Sun, Zhong-Ming'

_publ_section_title
;
 Entangled Uranyl Organic Frameworks with (10,3)-b Topology and
 Polythreading Network: Structure, Luminescence, and Computational
 Investigation.
;
_journal_issue 11
_journal_name_full 'Inorganic chemistry'
_journal_page_first 5540
_journal_page_last 5548
_journal_paper_doi 10.1021/acs.inorgchem.6b00582
_journal_volume 55
_journal_year 2016
_chemical_formula_moiety '0.5(C108 H84 O44 Si4 U6), 1.24(O), 4(H2 O)'
_chemical_formula_sum 'C54 H54 O28 Si2 U3'
_chemical_formula_weight 1904.97
_space_group_crystal_system monoclinic
_space_group_IT_number 14
_space_group_name_Hall '-P 2ybc'
_space_group_name_H-M_alt 'P 1 21/c 1'
_atom_sites_solution_hydrogens mixed
_audit_creation_date 2016-04-17
_audit_creation_method
;
Olex2 1.2-beta
(compiled 2016.02.19 svn.r3266 for OlexSys, GUI svn.r5155)
;
_cell_angle_alpha 90
_cell_angle_beta 90.726(9)
_cell_angle_gamma 90
_cell_formula_units_Z 2
_cell_length_a 7.263(3)
_cell_length_b 24.540(10)
_cell_length_c 17.718(7)
_cell_measurement_reflns_used 4089
_cell_measurement_temperature 150(2)
_cell_measurement_theta_max 25.683
_cell_measurement_theta_min 2.299
_cell_volume 3158(2)
_computing_cell_refinement 'SAINT v8.34A (Bruker, 2013)'
_computing_data_collection 'Bruker APEX2'
_computing_data_reduction 'SAINT v8.34A (Bruker, 2013)'
_computing_molecular_graphics 'Olex2 (Dolomanov et al., 2009)'
_computing_publication_material 'Olex2 (Dolomanov et al., 2009)'
_computing_structure_refinement 'ShelXL (Sheldrick, 2015)'
_computing_structure_solution 'SHELXS-97 (Sheldrick, 1990)'
_diffrn_ambient_temperature 150(2)
_diffrn_measured_fraction_theta_full 0.999
_diffrn_measured_fraction_theta_max 0.999
_diffrn_measurement_device_type 'Bruker APEX-II CCD'
_diffrn_measurement_method 'phi and omega scans'
_diffrn_radiation_type MoK\a
_diffrn_radiation_wavelength 0.71073
_diffrn_reflns_av_R_equivalents 0.0608
_diffrn_reflns_av_unetI/netI 0.0665
_diffrn_reflns_Laue_measured_fraction_full 0.999
_diffrn_reflns_Laue_measured_fraction_max 0.999
_diffrn_reflns_limit_h_max 8
_diffrn_reflns_limit_h_min -8
_diffrn_reflns_limit_k_max 25
_diffrn_reflns_limit_k_min -29
_diffrn_reflns_limit_l_max 21
_diffrn_reflns_limit_l_min -21
_diffrn_reflns_number 17735
_diffrn_reflns_point_group_measured_fraction_full 0.999
_diffrn_reflns_point_group_measured_fraction_max 0.999
_diffrn_reflns_theta_full 25.027
_diffrn_reflns_theta_max 25.027
_diffrn_reflns_theta_min 1.418
_exptl_absorpt_coefficient_mu 7.794
_exptl_absorpt_correction_T_max 0.7453
_exptl_absorpt_correction_T_min 0.4739
_exptl_absorpt_correction_type multi-scan
_exptl_absorpt_process_details
;
SADABS-2012/1 (Bruker,2012) was used for absorption correction.
wR2(int) was 0.1096 before and 0.0645 after correction.
The Ratio of minimum to maximum transmission is 0.6359.
The \l/2 correction factor is 0.0015.
;
_exptl_crystal_colour yellow
_exptl_crystal_colour_primary yellow
_exptl_crystal_density_diffrn 2.004
_exptl_crystal_density_method 'not measured'
_exptl_crystal_description block
_exptl_crystal_F_000 1792
_exptl_crystal_size_max 0.35
_exptl_crystal_size_mid 0.25
_exptl_crystal_size_min 0.15
_refine_diff_density_max 2.523
_refine_diff_density_min -1.296
_refine_diff_density_rms 0.212
_refine_ls_extinction_method none
_refine_ls_goodness_of_fit_ref 1.065
_refine_ls_hydrogen_treatment constr
_refine_ls_matrix_type full
_refine_ls_number_parameters 393
_refine_ls_number_reflns 5575
_refine_ls_number_restraints 6
_refine_ls_restrained_S_all 1.065
_refine_ls_R_factor_all 0.0504
_refine_ls_R_factor_gt 0.0400
_refine_ls_shift/su_max 0.001
_refine_ls_shift/su_mean 0.000
_refine_ls_structure_factor_coef Fsqd
_refine_ls_weighting_details 'w=1/[\s^2^(Fo^2^)+(0.0461P)^2^+0.3943P] where P=(Fo^2^+2Fc^2^)/3'
_refine_ls_weighting_scheme calc
_refine_ls_wR_factor_gt 0.0965
_refine_ls_wR_factor_ref 0.1027
_reflns_Friedel_coverage 0.000
_reflns_number_gt 4648
_reflns_number_total 5575
_reflns_threshold_expression 'I > 2\s(I)'
_cod_data_source_file ic6b00582_si_002.cif
_cod_data_source_block 2
_cod_database_code 4347765
_shelx_space_group_comment
;
The symmetry employed for this shelxl refinement is uniquely defined
by the following loop, which should always be used as a source of
symmetry information in preference to the above space-group names.
They are only intended as comments.
;
_olex2_refinement_description
;
1. Fixed Uiso
 At 1.2 times of:
  All C(H) groups
 At 1.5 times of:
  All O(H,H) groups
2. Uiso/Uaniso restraints and constraints
Uanis(C15) \\sim Ueq: with sigma of 0.001 and sigma for terminal atoms of 0.001
3.a Riding coordinates:
 O1W(H1WA,H1WB), O2W(H2WA,H2WB), O4W(H4WA,H4WB)
3.b Free rotating group:
 O5W(H5WA,H5WB)
3.c Aromatic/amide H refined with riding coordinates:
 C1(H1), C2(H2), C5(H5), C6(H6), C9(H9), C10(H10), C12(H12), C13(H13),
 C16(H16), C17(H17), C19(H19), C20(H20), C23(H23), C24(H24), C25(H25), C26(H26),
  C27(H27)
;
_shelx_shelxl_version_number 2014/7
_olex2_submission_special_instructions 'No special instructions were received'

loop_
_space_group_symop_operation_xyz
'x, y, z'
'-x, y+1/2, -z+1/2'
'-x, -y, -z'
'x, -y-1/2, z-1/2'

loop_
_atom_site_label
_atom_site_type_symbol
_atom_site_fract_x
_atom_site_fract_y
_atom_site_fract_z
_atom_site_U_iso_or_equiv
_atom_site_adp_type
_atom_site_occupancy
_atom_site_site_symmetry_order
_atom_site_calc_flag
_atom_site_refinement_flags_posn
_atom_site_refinement_flags_adp
_atom_site_refinement_flags_occupancy
U1 U -1.41315(3) 0.04457(2) 0.36407(2) 0.01497(11) Uani 1 1 d . . .
U2 U 0.0000 0.5000 0.5000 0.02011(13) Uani 1 2 d S T P
Si1 Si -0.6662(3) 0.30001(8) 0.16517(11) 0.0136(4) Uani 1 1 d . . .
O1 O -1.2800(6) -0.0088(2) 0.3251(3) 0.0183(11) Uani 1 1 d . . .
O2 O -1.5440(7) 0.0984(2) 0.4028(3) 0.0245(12) Uani 1 1 d . . .
O3 O -1.2770(6) 0.4738(2) -0.0202(3) 0.0172(11) Uani 1 1 d . . .
O4 O -1.1393(7) 0.1021(2) 0.3640(3) 0.0218(12) Uani 1 1 d . . .
O5 O -1.3062(7) 0.1030(2) 0.2588(3) 0.0209(12) Uani 1 1 d . . .
O6 O -1.3648(6) 0.4817(2) 0.0993(3) 0.0203(12) Uani 1 1 d . . .
O7 O 0.1286(7) 0.5187(2) 0.4181(3) 0.0278(13) Uani 1 1 d . . .
O8 O -0.2713(7) 0.4795(2) 0.4224(3) 0.0247(12) Uani 1 1 d . . .
O9 O -0.0707(7) 0.4131(2) 0.4365(3) 0.0292(13) Uani 1 1 d . . .
O1W O -1.6260(7) 0.0388(2) 0.2555(3) 0.0253(13) Uani 1 1 d . . .
H1WA H -1.5732 0.0521 0.2157 0.038 Uiso 1 1 d R . .
H1WB H -1.7366 0.0267 0.2539 0.038 Uiso 1 1 d R . .
O2W O 0.2116(8) 0.4231(2) 0.5266(3) 0.0340(14) Uani 1 1 d . . .
H2WA H 0.1465 0.3929 0.5341 0.051 Uiso 1 1 d R . .
H2WB H 0.2793 0.4115 0.4908 0.051 Uiso 1 1 d R . .
C1 C -0.5028(10) 0.4161(3) 0.3264(4) 0.0247(18) Uani 1 1 d . . .
H1 H -0.5510 0.4493 0.3451 0.030 Uiso 1 1 calc R . .
C2 C -0.6009(10) 0.3862(3) 0.2726(4) 0.0220(17) Uani 1 1 d . . .
H2 H -0.7161 0.3997 0.2549 0.026 Uiso 1 1 calc R . .
C3 C -0.5354(9) 0.3370(3) 0.2438(4) 0.0145(15) Uani 1 1 d . . .
C4 C -0.3305(9) 0.3965(3) 0.3529(4) 0.0185(17) Uani 1 1 d . . .
C5 C -0.2658(10) 0.3469(3) 0.3277(4) 0.0179(16) Uiso 1 1 d . . .
H5 H -0.1536 0.3326 0.3475 0.022 Uiso 1 1 calc R . .
C6 C -0.3653(10) 0.3178(3) 0.2731(4) 0.0211(17) Uani 1 1 d . . .
H6 H -0.3174 0.2843 0.2551 0.025 Uiso 1 1 calc R . .
C7 C -0.2198(10) 0.4308(3) 0.4062(4) 0.0216(17) Uani 1 1 d . . .
C8 C -0.8040(9) 0.2422(3) 0.2071(4) 0.0161(16) Uani 1 1 d . . .
C9 C -0.7744(10) 0.2206(3) 0.2778(4) 0.0250(18) Uani 1 1 d . . .
H9 H -0.6739 0.2336 0.3075 0.030 Uiso 1 1 calc R . .
C10 C -0.8872(10) 0.1803(3) 0.3072(4) 0.0259(19) Uani 1 1 d . . .
H10 H -0.8631 0.1661 0.3561 0.031 Uiso 1 1 calc R . .
C11 C -1.0372(9) 0.1607(3) 0.2641(4) 0.0197(17) Uani 1 1 d . . .
C12 C -1.0668(11) 0.1815(4) 0.1916(5) 0.032(2) Uani 1 1 d . . .
H12 H -1.1658 0.1683 0.1612 0.038 Uiso 1 1 calc R . .
C13 C -0.9517(12) 0.2211(3) 0.1646(5) 0.033(2) Uani 1 1 d . . .
H13 H -0.9729 0.2347 0.1151 0.040 Uiso 1 1 calc R . .
C14 C -1.1659(9) 0.1202(3) 0.2958(4) 0.0195(17) Uani 1 1 d . . .
C15 C -0.8373(9) 0.3503(3) 0.1245(4) 0.0151(15) Uani 1 1 d . U .
C16 C -0.9862(9) 0.3649(3) 0.1708(4) 0.0165(16) Uani 1 1 d . . .
H16 H -0.9968 0.3486 0.2192 0.020 Uiso 1 1 calc R . .
C17 C -1.1172(9) 0.4025(3) 0.1473(4) 0.0159(16) Uani 1 1 d . . .
H17 H -1.2139 0.4126 0.1801 0.019 Uiso 1 1 calc R . .
C18 C -1.1075(9) 0.4258(3) 0.0752(4) 0.0125(15) Uani 1 1 d . . .
C19 C -0.9629(9) 0.4109(3) 0.0282(4) 0.0132(14) Uani 1 1 d . . .
H19 H -0.9567 0.4258 -0.0212 0.016 Uiso 1 1 calc R . .
C20 C -0.8283(9) 0.3746(3) 0.0527(4) 0.0152(16) Uani 1 1 d . . .
H20 H -0.7286 0.3661 0.0205 0.018 Uiso 1 1 calc R . .
C21 C -1.2579(9) 0.4626(3) 0.0495(4) 0.0135(15) Uani 1 1 d . . .
C22 C -0.5023(9) 0.2749(3) 0.0929(4) 0.0159(16) Uani 1 1 d . . .
C23 C -0.4779(11) 0.2185(3) 0.0779(4) 0.0264(19) Uani 1 1 d . . .
H23 H -0.5498 0.1923 0.1037 0.032 Uiso 1 1 calc R . .
C24 C -0.3471(12) 0.2013(3) 0.0247(5) 0.034(2) Uani 1 1 d . . .
H24 H -0.3296 0.1635 0.0158 0.040 Uiso 1 1 calc R . .
C25 C -0.2440(11) 0.2390(3) -0.0147(5) 0.031(2) Uani 1 1 d . . .
H25 H -0.1571 0.2271 -0.0508 0.037 Uiso 1 1 calc R . .
C26 C -0.2680(10) 0.2936(3) -0.0013(5) 0.0261(19) Uani 1 1 d . . .
H26 H -0.1973 0.3195 -0.0283 0.031 Uiso 1 1 calc R . .
C27 C -0.3948(9) 0.3114(3) 0.0515(4) 0.0189(16) Uani 1 1 d . . .
H27 H -0.4089 0.3494 0.0597 0.023 Uiso 1 1 calc R . .
O3W O 0.2482(13) 0.3261(4) 0.4416(6) 0.048(4) Uani 0.619(18) 1 d . . .
O4W O -0.9615(7) -0.0022(2) 0.2319(3) 0.0300(14) Uani 1 1 d . . .
H4WA H -0.9839 0.0072 0.1868 0.045 Uiso 1 1 d R . .
H4WB H -1.0565 -0.0054 0.2609 0.045 Uiso 1 1 d R . .
O5W O 0.4670(6) 0.5775(2) 0.3794(3) 0.0231(12) Uani 1 1 d . . .
H5WA H 0.5700 0.5683 0.4014 0.035 Uiso 1 1 d G . .
H5WB H 0.3756 0.5621 0.4026 0.035 Uiso 1 1 d G . .

loop_
_atom_site_aniso_label
_atom_site_aniso_U_11
_atom_site_aniso_U_22
_atom_site_aniso_U_33
_atom_site_aniso_U_23
_atom_site_aniso_U_13
_atom_site_aniso_U_12
U1 0.01473(16) 0.01805(17) 0.01219(17) -0.00170(12) 0.00239(11) -0.00347(10)
U2 0.0186(2) 0.0267(3) 0.0150(2) 0.00025(18) -0.00190(16) -0.00488(16)
Si1 0.0128(9) 0.0120(10) 0.0159(10) 0.0027(9) -0.0028(8) -0.0034(7)
O1 0.015(3) 0.023(3) 0.016(3) -0.005(2) 0.000(2) -0.001(2)
O2 0.026(3) 0.025(3) 0.023(3) -0.005(3) 0.002(2) 0.002(2)
O3 0.020(3) 0.018(3) 0.014(3) 0.000(2) 0.000(2) 0.007(2)
O4 0.028(3) 0.028(3) 0.009(3) 0.004(2) 0.001(2) -0.009(2)
O5 0.023(3) 0.025(3) 0.014(3) 0.004(2) -0.006(2) -0.008(2)
O6 0.019(3) 0.029(3) 0.013(3) 0.004(2) 0.001(2) 0.011(2)
O7 0.027(3) 0.034(3) 0.023(3) -0.003(3) 0.000(2) -0.011(2)
O8 0.025(3) 0.026(3) 0.023(3) -0.005(3) -0.002(2) -0.008(2)
O9 0.029(3) 0.031(3) 0.027(3) 0.007(3) -0.003(2) -0.004(3)
O1W 0.019(3) 0.042(4) 0.015(3) 0.009(3) -0.001(2) -0.013(2)
O2W 0.037(3) 0.034(4) 0.031(3) -0.006(3) -0.008(3) 0.001(3)
C1 0.026(4) 0.021(4) 0.027(4) -0.003(4) 0.004(3) -0.005(3)
C2 0.020(4) 0.022(4) 0.025(4) 0.005(4) -0.009(3) 0.001(3)
C3 0.015(4) 0.018(4) 0.011(4) 0.004(3) -0.003(3) -0.007(3)
C4 0.017(4) 0.028(4) 0.011(4) 0.004(3) 0.005(3) -0.006(3)
C6 0.025(4) 0.020(4) 0.018(4) 0.001(4) 0.003(3) -0.007(3)
C7 0.022(4) 0.028(5) 0.015(4) 0.001(4) -0.002(3) -0.003(3)
C8 0.013(3) 0.019(4) 0.017(4) -0.001(3) -0.005(3) -0.003(3)
C9 0.025(4) 0.026(5) 0.024(4) 0.009(4) -0.012(3) -0.009(3)
C10 0.023(4) 0.036(5) 0.018(4) 0.013(4) -0.010(3) -0.009(4)
C11 0.017(4) 0.016(4) 0.026(4) -0.001(4) -0.001(3) -0.006(3)
C12 0.030(5) 0.039(5) 0.026(5) 0.010(4) -0.017(4) -0.021(4)
C13 0.044(5) 0.037(5) 0.019(4) 0.010(4) -0.011(4) -0.021(4)
C14 0.013(4) 0.020(4) 0.025(4) 0.001(4) -0.004(3) -0.001(3)
C15 0.0148(17) 0.0149(17) 0.0156(17) -0.0005(10) -0.0010(10) -0.0009(10)
C16 0.016(4) 0.020(4) 0.014(4) 0.005(3) 0.002(3) -0.005(3)
C17 0.013(3) 0.020(4) 0.014(4) -0.005(3) 0.006(3) -0.004(3)
C18 0.013(3) 0.013(4) 0.012(4) -0.001(3) 0.000(3) -0.002(3)
C19 0.017(3) 0.008(3) 0.014(4) 0.001(3) -0.001(3) -0.004(3)
C20 0.010(3) 0.018(4) 0.018(4) -0.003(3) 0.006(3) -0.001(3)
C21 0.011(3) 0.016(4) 0.013(4) -0.001(3) 0.004(3) -0.002(3)
C22 0.017(4) 0.013(4) 0.018(4) 0.002(3) -0.011(3) 0.002(3)
C23 0.033(5) 0.022(4) 0.025(5) 0.001(4) -0.003(4) -0.009(3)
C24 0.055(6) 0.023(5) 0.023(5) -0.012(4) 0.007(4) 0.004(4)
C25 0.038(5) 0.031(5) 0.025(5) -0.002(4) 0.005(4) 0.000(4)
C26 0.020(4) 0.030(5) 0.028(5) -0.004(4) -0.001(3) -0.009(3)
C27 0.017(4) 0.019(4) 0.020(4) 0.000(3) -0.005(3) -0.006(3)
O3W 0.038(6) 0.056(8) 0.051(8) -0.015(6) -0.003(5) -0.002(5)
O4W 0.017(3) 0.057(4) 0.017(3) 0.007(3) 0.003(2) -0.004(3)
O5W 0.012(2) 0.030(3) 0.027(3) -0.003(3) -0.006(2) -0.001(2)

loop_
_atom_type_symbol
_atom_type_description
_atom_type_scat_dispersion_real
_atom_type_scat_dispersion_imag
_atom_type_scat_source
C C 0.0033 0.0016 'International Tables Vol C Tables 4.2.6.8 and 6.1.1.4'
H H 0.0000 0.0000 'International Tables Vol C Tables 4.2.6.8 and 6.1.1.4'
O O 0.0106 0.0060 'International Tables Vol C Tables 4.2.6.8 and 6.1.1.4'
Si Si 0.0817 0.0704 'International Tables Vol C Tables 4.2.6.8 and 6.1.1.4'
U U -9.6767 9.6646 'International Tables Vol C Tables 4.2.6.8 and 6.1.1.4'

loop_
_geom_angle_atom_site_label_1
_geom_angle_atom_site_label_2
_geom_angle_atom_site_label_3
_geom_angle
_geom_angle_site_symmetry_1
_geom_angle_site_symmetry_3
O1 U1 O3 88.4(2) . 4_566
O1 U1 O4 88.8(2) . .
O1 U1 O5 87.5(2) . .
O1 U1 O6 90.1(2) . 2_245
O1 U1 O1W 89.6(2) . .
O1 U1 C14 88.1(2) . .
O2 U1 O1 179.3(2) . .
O2 U1 O3 91.6(2) . 4_566
O2 U1 O4 90.6(2) . .
O2 U1 O5 92.0(2) . .
O2 U1 O6 90.5(2) . 2_245
O2 U1 O1W 90.6(2) . .
O2 U1 C14 91.3(2) . .
O3 U1 O4 76.93(16) 4_566 .
O3 U1 O5 130.15(16) 4_566 .
O3 U1 O6 85.02(17) 4_566 2_245
O3 U1 O1W 160.38(17) 4_566 .
O3 U1 C14 103.77(19) 4_566 .
O4 U1 O5 53.33(16) . .
O4 U1 O1W 122.54(16) . .
O4 U1 C14 26.88(18) . .
O5 U1 C14 26.45(18) . .
O6 U1 O4 161.94(17) 2_245 .
O6 U1 O5 144.62(16) 2_245 .
O6 U1 O1W 75.47(17) 2_245 .
O6 U1 C14 170.97(19) 2_245 .
O1W U1 O5 69.22(16) . .
O1W U1 C14 95.66(19) . .
O7 U2 O7 180.0 3_566 .
O7 U2 O8 88.7(2) . 3_566
O7 U2 O8 91.3(2) . .
O7 U2 O8 88.7(2) 3_566 .
O7 U2 O8 91.3(2) 3_566 3_566
O7 U2 O9 92.3(2) 3_566 .
O7 U2 O9 87.7(2) . .
O7 U2 O9 87.7(2) 3_566 3_566
O7 U2 O9 92.3(2) . 3_566
O7 U2 O2W 88.8(2) 3_566 .
O7 U2 O2W 91.2(2) . .
O7 U2 O2W 91.2(2) 3_566 3_566
O7 U2 O2W 88.8(2) . 3_566
O7 U2 C7 91.5(2) 3_566 .
O7 U2 C7 88.5(2) . .
O7 U2 C7 91.5(2) . 3_566
O7 U2 C7 88.5(2) 3_566 3_566
O8 U2 O8 180.0 3_566 .
O8 U2 O9 53.25(18) 3_566 3_566
O8 U2 O9 126.75(18) 3_566 .
O8 U2 O9 126.75(18) . 3_566
O8 U2 O9 53.25(18) . .
O8 U2 O2W 116.42(18) 3_566 3_566
O8 U2 O2W 63.58(18) . 3_566
O8 U2 O2W 116.42(18) . .
O8 U2 O2W 63.58(18) 3_566 .
O8 U2 C7 153.3(2) . 3_566
O8 U2 C7 26.7(2) 3_566 3_566
O8 U2 C7 153.3(2) 3_566 .
O8 U2 C7 26.7(2) . .
O9 U2 O9 180.0(2) . 3_566
O9 U2 O2W 63.40(18) 3_566 3_566
O9 U2 O2W 63.41(18) . .
O9 U2 O2W 116.60(18) . 3_566
O9 U2 O2W 116.60(18) 3_566 .
O9 U2 C7 26.6(2) 3_566 3_566
O9 U2 C7 153.4(2) 3_566 .
O9 U2 C7 26.6(2) . .
O9 U2 C7 153.4(2) . 3_566
O2W U2 O2W 180.0 . 3_566
O2W U2 C7 89.9(2) 3_566 3_566
O2W U2 C7 90.1(2) . 3_566
O2W U2 C7 89.9(2) . .
O2W U2 C7 90.1(2) 3_566 .
C7 U2 C7 180.0 . 3_566
C8 Si1 C3 109.3(3) . .
C15 Si1 C3 106.7(3) . .
C15 Si1 C8 106.9(3) . .
C22 Si1 C3 110.0(3) . .
C22 Si1 C8 111.6(3) . .
C22 Si1 C15 112.2(3) . .
C21 O3 U1 149.4(5) . 4_565
C14 O4 U1 94.9(4) . .
C14 O5 U1 93.4(4) . .
C21 O6 U1 150.2(5) . 2_255
C7 O8 U2 94.7(4) . .
C7 O9 U2 93.9(5) . .
U1 O1W H1WA 109.4 . .
U1 O1W H1WB 128.8 . .
H1WA O1W H1WB 121.8 . .
U2 O2W H2WA 109.4 . .
U2 O2W H2WB 118.2 . .
H2WA O2W H2WB 98.4 . .
C2 C1 H1 120.3 . .
C2 C1 C4 119.4(7) . .
C4 C1 H1 120.3 . .
C1 C2 H2 118.9 . .
C1 C2 C3 122.1(7) . .
C3 C2 H2 118.9 . .
C2 C3 Si1 120.7(5) . .
C2 C3 C6 116.9(6) . .
C6 C3 Si1 122.4(5) . .
C1 C4 C7 119.0(7) . .
C5 C4 C1 119.7(7) . .
C5 C4 C7 121.3(7) . .
C4 C5 H5 120.0 . .
C4 C5 C6 120.0(7) . .
C6 C5 H5 120.0 . .
C3 C6 H6 119.1 . .
C5 C6 C3 121.8(7) . .
C5 C6 H6 119.1 . .
O8 C7 U2 58.6(4) . .
O8 C7 C4 120.7(7) . .
O9 C7 U2 59.5(4) . .
O9 C7 O8 118.0(7) . .
O9 C7 C4 121.3(7) . .
C4 C7 U2 176.4(5) . .
C9 C8 Si1 124.7(5) . .
C9 C8 C13 117.1(7) . .
C13 C8 Si1 118.1(5) . .
C8 C9 H9 119.0 . .
C8 C9 C10 122.0(7) . .
C10 C9 H9 119.0 . .
C9 C10 H10 120.1 . .
C9 C10 C11 119.8(7) . .
C11 C10 H10 120.1 . .
C10 C11 C14 120.8(7) . .
C12 C11 C10 118.9(7) . .
C12 C11 C14 120.3(6) . .
C11 C12 H12 120.3 . .
C13 C12 C11 119.5(7) . .
C13 C12 H12 120.3 . .
C8 C13 H13 118.6 . .
C12 C13 C8 122.7(7) . .
C12 C13 H13 118.6 . .
O4 C14 U1 58.2(3) . .
O4 C14 C11 119.7(6) . .
O5 C14 U1 60.1(4) . .
O5 C14 O4 118.3(6) . .
O5 C14 C11 122.0(7) . .
C11 C14 U1 177.2(5) . .
C16 C15 Si1 116.7(5) . .
C20 C15 Si1 125.7(5) . .
C20 C15 C16 117.6(6) . .
C15 C16 H16 119.3 . .
C17 C16 C15 121.5(7) . .
C17 C16 H16 119.3 . .
C16 C17 H17 119.9 . .
C16 C17 C18 120.2(6) . .
C18 C17 H17 119.9 . .
C17 C18 C21 118.8(6) . .
C19 C18 C17 119.0(6) . .
C19 C18 C21 122.1(6) . .
C18 C19 H19 119.6 . .
C20 C19 C18 120.8(7) . .
C20 C19 H19 119.6 . .
C15 C20 H20 119.5 . .
C19 C20 C15 120.9(6) . .
C19 C20 H20 119.5 . .
O3 C21 O6 122.3(6) . .
O3 C21 C18 120.0(6) . .
O6 C21 C18 117.7(6) . .
C23 C22 Si1 122.2(6) . .
C27 C22 Si1 120.9(5) . .
C27 C22 C23 116.9(7) . .
C22 C23 H23 119.9 . .
C24 C23 C22 120.1(7) . .
C24 C23 H23 119.9 . .
C23 C24 H24 119.6 . .
C25 C24 C23 120.7(8) . .
C25 C24 H24 119.6 . .
C24 C25 H25 120.2 . .
C26 C25 C24 119.6(8) . .
C26 C25 H25 120.2 . .
C25 C26 H26 119.7 . .
C25 C26 C27 120.6(8) . .
C27 C26 H26 119.7 . .
C22 C27 H27 119.0 . .
C26 C27 C22 122.0(7) . .
C26 C27 H27 119.0 . .
H4WA O4W H4WB 116.0 . .
H5WA O5W H5WB 109.5 . .

loop_
_geom_bond_atom_site_label_1
_geom_bond_atom_site_label_2
_geom_bond_distance
_geom_bond_site_symmetry_2
U1 O1 1.773(5) .
U1 O2 1.771(5) .
U1 O3 2.310(5) 4_566
U1 O4 2.440(5) .
U1 O5 2.484(5) .
U1 O6 2.330(5) 2_245
U1 O1W 2.457(5) .
U1 C14 2.860(7) .
U2 O7 1.795(5) 3_566
U2 O7 1.795(5) .
U2 O8 2.441(5) 3_566
U2 O8 2.441(5) .
U2 O9 2.462(6) .
U2 O9 2.462(6) 3_566
U2 O2W 2.476(6) .
U2 O2W 2.476(6) 3_566
U2 C7 2.850(8) .
U2 C7 2.850(8) 3_566
Si1 C3 1.905(7) .
Si1 C8 1.893(7) .
Si1 C15 1.888(7) .
Si1 C22 1.864(8) .
O3 U1 2.310(5) 4_565
O3 C21 1.271(8) .
O4 C14 1.298(9) .
O5 C14 1.276(8) .
O6 U1 2.330(5) 2_255
O6 C21 1.272(8) .
O8 C7 1.285(9) .
O9 C7 1.278(9) .
O1W H1WA 0.8701 .
O1W H1WB 0.8559 .
O2W H2WA 0.8884 .
O2W H2WB 0.8562 .
C1 H1 0.9500 .
C1 C2 1.391(10) .
C1 C4 1.415(10) .
C2 H2 0.9500 .
C2 C3 1.398(10) .
C3 C6 1.414(10) .
C4 C5 1.379(10) .
C4 C7 1.493(10) .
C5 H5 0.9500 .
C5 C6 1.397(10) .
C6 H6 0.9500 .
C8 C9 1.375(10) .
C8 C13 1.403(10) .
C9 H9 0.9500 .
C9 C10 1.389(10) .
C10 H10 0.9500 .
C10 C11 1.407(10) .
C11 C12 1.395(10) .
C11 C14 1.482(10) .
C12 H12 0.9500 .
C12 C13 1.371(11) .
C13 H13 0.9500 .
C15 C16 1.412(9) .
C15 C20 1.408(10) .
C16 H16 0.9500 .
C16 C17 1.386(10) .
C17 H17 0.9500 .
C17 C18 1.401(10) .
C18 C19 1.398(9) .
C18 C21 1.486(9) .
C19 H19 0.9500 .
C19 C20 1.387(9) .
C20 H20 0.9500 .
C22 C23 1.422(10) .
C22 C27 1.402(10) .
C23 H23 0.9500 .
C23 C24 1.411(11) .
C24 H24 0.9500 .
C24 C25 1.384(11) .
C25 H25 0.9500 .
C25 C26 1.372(11) .
C26 H26 0.9500 .
C26 C27 1.391(10) .
C27 H27 0.9500 .
O4W H4WA 0.8451 .
O4W H4WB 0.8696 .
O5W H5WA 0.8696 .
O5W H5WB 0.8705 .

loop_
_geom_torsion_atom_site_label_1
_geom_torsion_atom_site_label_2
_geom_torsion_atom_site_label_3
_geom_torsion_atom_site_label_4
_geom_torsion
_geom_torsion_site_symmetry_1
U1 O3 C21 O6 -86.0(11) 4_565
U1 O3 C21 C18 93.6(9) 4_565
U1 O4 C14 O5 -0.5(7) .
U1 O4 C14 C11 177.9(6) .
U1 O5 C14 O4 0.5(7) .
U1 O5 C14 C11 -177.9(6) .
U1 O6 C21 O3 -16.2(14) 2_255
U1 O6 C21 C18 164.2(6) 2_255
U2 O8 C7 O9 3.5(7) .
U2 O8 C7 C4 -175.9(6) .
U2 O9 C7 O8 -3.4(7) .
U2 O9 C7 C4 176.0(6) .
Si1 C3 C6 C5 176.3(5) .
Si1 C8 C9 C10 176.2(6) .
Si1 C8 C13 C12 -176.0(7) .
Si1 C15 C16 C17 178.3(5) .
Si1 C15 C20 C19 179.5(5) .
Si1 C22 C23 C24 -177.6(6) .
Si1 C22 C27 C26 178.3(6) .
C1 C2 C3 Si1 -175.6(6) .
C1 C2 C3 C6 1.4(11) .
C1 C4 C5 C6 3.6(10) .
C1 C4 C7 O8 -6.4(10) .
C1 C4 C7 O9 174.3(7) .
C2 C1 C4 C5 -2.9(11) .
C2 C1 C4 C7 175.4(7) .
C2 C3 C6 C5 -0.6(10) .
C3 Si1 C8 C9 -17.1(8) .
C3 Si1 C8 C13 160.3(6) .
C3 Si1 C15 C16 -69.7(6) .
C3 Si1 C15 C20 109.8(6) .
C3 Si1 C22 C23 116.6(6) .
C3 Si1 C22 C27 -62.5(6) .
C4 C1 C2 C3 0.3(11) .
C4 C5 C6 C3 -1.9(11) .
C5 C4 C7 O8 171.9(7) .
C5 C4 C7 O9 -7.5(11) .
C7 C4 C5 C6 -174.6(7) .
C8 Si1 C15 C16 47.1(6) .
C8 Si1 C15 C20 -133.4(6) .
C8 Si1 C22 C23 -4.9(7) .
C8 Si1 C22 C27 176.1(5) .
C8 C9 C10 C11 -0.2(13) .
C9 C8 C13 C12 1.6(13) .
C9 C10 C11 C12 1.5(12) .
C9 C10 C11 C14 -176.3(7) .
C10 C11 C12 C13 -1.2(13) .
C10 C11 C14 O4 -0.6(11) .
C10 C11 C14 O5 177.8(7) .
C11 C12 C13 C8 -0.3(14) .
C12 C11 C14 O4 -178.4(7) .
C12 C11 C14 O5 0.0(12) .
C13 C8 C9 C10 -1.2(12) .
C14 C11 C12 C13 176.6(8) .
C15 Si1 C8 C9 -132.2(7) .
C15 Si1 C8 C13 45.1(7) .
C15 Si1 C22 C23 -124.8(6) .
C15 Si1 C22 C27 56.2(6) .
C15 C16 C17 C18 2.1(10) .
C16 C15 C20 C19 -1.0(10) .
C16 C17 C18 C19 -0.7(10) .
C16 C17 C18 C21 175.3(6) .
C17 C18 C19 C20 -1.5(10) .
C17 C18 C21 O3 -163.2(6) .
C17 C18 C21 O6 16.4(9) .
C18 C19 C20 C15 2.4(10) .
C19 C18 C21 O3 12.7(10) .
C19 C18 C21 O6 -167.7(6) .
C20 C15 C16 C17 -1.2(10) .
C21 C18 C19 C20 -177.3(6) .
C22 Si1 C8 C9 104.8(7) .
C22 Si1 C8 C13 -77.8(7) .
C22 Si1 C15 C16 169.7(5) .
C22 Si1 C15 C20 -10.8(7) .
C22 C23 C24 C25 -1.5(13) .
C23 C22 C27 C26 -0.8(10) .
C23 C24 C25 C26 0.7(13) .
C24 C25 C26 C27 0.0(13) .
C25 C26 C27 C22 0.1(12) .
C27 C22 C23 C24 1.5(11) .
